data_4346547
loop_
_publ_author_name
'Chambers, Geoffrey M.'
'Huynh, Mioy T.'
'Li, Yulong'
'Hammes-Schiffer, Sharon'
'Rauchfuss, Thomas B.'
'Reijerse, Edward'
'Lubitz, Wolfgang'

_publ_section_title
;
 Models of the Ni-L and Ni-SIa States of the [NiFe]-Hydrogenase Active
 Site.
;
_journal_issue 2
_journal_name_full 'Inorganic chemistry'
_journal_page_first 419
_journal_page_last 431
_journal_paper_doi 10.1021/acs.inorgchem.5b01662
_journal_volume 55
_journal_year 2016
_chemical_formula_moiety 'C35 H35 Fe Ni O P2 S2, C7 H8'
_chemical_formula_sum 'C42 H43 Fe Ni O P2 S2'
_chemical_formula_weight 804.38
_space_group_crystal_system monoclinic
_space_group_IT_number 11
_space_group_name_Hall '-P 2yb'
_space_group_name_H-M_alt 'P 1 21/m 1'
_atom_sites_solution_hydrogens geom
_atom_sites_solution_primary iterative
_audit_creation_date 2014-12-12
_audit_creation_method
; 
Olex2 1.2 
(compiled 2014.11.28 svn.r3106 for OlexSys, GUI svn.r4959) 
;
_cell_angle_alpha 90
_cell_angle_beta 112.4382(14)
_cell_angle_gamma 90
_cell_formula_units_Z 2
_cell_length_a 8.6228(3)
_cell_length_b 23.8083(9)
_cell_length_c 9.7696(4)
_cell_measurement_reflns_used 5406
_cell_measurement_temperature 183(2)
_cell_measurement_theta_max 26.416
_cell_measurement_theta_min 2.256
_cell_volume 1853.80(12)
_computing_cell_refinement 'SAINT V8.34A (Bruker, 2005)'
_computing_data_collection 'APEX2 V2013.10-0 (Bruker, 2013)'
_computing_data_reduction
; 
SAINT V8.34A, XPREP v2013/3, SADABS V2012/1, TWINABS V2012/1 
(Bruker, 2012 & 2013) 
;
_computing_molecular_graphics 'Olex2 (Dolomanov et al., 2009)'
_computing_publication_material 'Olex2 (Dolomanov et al., 2009)'
_computing_structure_refinement 'SHELX-2013-4 (Sheldrick, 2013)'
_computing_structure_solution 'SHELX-2013-4 (Sheldrick, 2013)'
_diffrn_ambient_temperature 183.15
_diffrn_measured_fraction_theta_full 0.999
_diffrn_measured_fraction_theta_max 0.998
_diffrn_measurement_device_type 'CCD area detector'
_diffrn_measurement_method 'phi and omega scans'
_diffrn_radiation_monochromator graphite
_diffrn_radiation_type MoK\a
_diffrn_radiation_wavelength 0.71073
_diffrn_radiation_wavelength_id cm73a
_diffrn_reflns_av_R_equivalents 0.0345
_diffrn_reflns_av_unetI/netI 0.0328
_diffrn_reflns_Laue_measured_fraction_full 0.999
_diffrn_reflns_Laue_measured_fraction_max 0.998
_diffrn_reflns_limit_h_max 10
_diffrn_reflns_limit_h_min -10
_diffrn_reflns_limit_k_max 29
_diffrn_reflns_limit_k_min -29
_diffrn_reflns_limit_l_max 12
_diffrn_reflns_limit_l_min -12
_diffrn_reflns_number 15773
_diffrn_reflns_point_group_measured_fraction_full 0.999
_diffrn_reflns_point_group_measured_fraction_max 0.998
_diffrn_reflns_theta_full 25.242
_diffrn_reflns_theta_max 26.514
_diffrn_reflns_theta_min 2.255
_exptl_absorpt_coefficient_mu 1.131
_exptl_absorpt_correction_T_max 0.9985
_exptl_absorpt_correction_T_min 0.9322
_exptl_absorpt_correction_type integration
_exptl_absorpt_process_details
; 
SADABS-2008/1 (Bruker,2008) was used for absorption correction. 
wR2(int) was 0.0708 before and 0.0444 after correction. 
The Ratio of minimum to maximum transmission is 0.9336. 
The \l/2 correction factor is 0.0015. 
;
_exptl_crystal_colour black
_exptl_crystal_colour_primary black
_exptl_crystal_density_diffrn 1.441
_exptl_crystal_description prism
_exptl_crystal_F_000 838
_exptl_crystal_id MeCpNiFe
_exptl_crystal_preparation
; 
The data crystal was mounted using oil (Parantone-N, Exxon) to a 
0.3 mm cryo-loop (Hampton Research) with the 1 4 3 face scattering 
planes roughly normal to the spindle axis. 
;
_exptl_crystal_size_max 0.176
_exptl_crystal_size_mid 0.093
_exptl_crystal_size_min 0.089
_refine_diff_density_max 0.300
_refine_diff_density_min -0.226
_refine_diff_density_rms 0.053
_refine_ls_extinction_method none
_refine_ls_goodness_of_fit_ref 1.037
_refine_ls_hydrogen_treatment constr
_refine_ls_matrix_type full
_refine_ls_number_parameters 329
_refine_ls_number_reflns 3937
_refine_ls_number_restraints 150
_refine_ls_restrained_S_all 1.028
_refine_ls_R_factor_all 0.0386
_refine_ls_R_factor_gt 0.0288
_refine_ls_shift/su_max 0.000
_refine_ls_shift/su_mean 0.000
_refine_ls_structure_factor_coef Fsqd
_refine_ls_weighting_details 'w=1/[\s^2^(Fo^2^)+(0.0315P)^2^+0.6504P] where P=(Fo^2^+2Fc^2^)/3'
_refine_ls_weighting_scheme calc
_refine_ls_wR_factor_gt 0.0676
_refine_ls_wR_factor_ref 0.0719
_reflns_Friedel_coverage 0.000
_reflns_number_gt 3282
_reflns_number_total 3937
_reflns_threshold_expression 'I > 2\s(I)'
_cod_data_source_file ic5b01662_si_002.cif
_cod_data_source_block mo_cd73a_0m
_cod_database_code 4346547
_shelxl_version_number 2014-3
_shelx_space_group_comment
; 
The symmetry employed for this shelxl refinement is uniquely defined 
by the following loop, which should always be used as a source of 
symmetry information in preference to the above space-group names. 
They are only intended as comments. 
;
_shelx_estimated_absorpt_t_max 0.906
_shelx_estimated_absorpt_t_min 0.826
_olex2_refinement_description
; 
1. Fixed Uiso 
 At 1.2 times of: 
  All C(H) groups, All C(H,H) groups 
 At 1.5 times of: 
  All C(H,H,H) groups 
2. Uiso/Uaniso restraints and constraints 
P1 \\sim P2: within 2A with sigma of 0.01 and sigma for terminal atoms of 0.02 
C7 \\sim C8 \\sim C9 \\sim C10 \\sim C11 \\sim C12 \\sim C13 \\sim C14 \\sim 
C15 \\sim C16 \\sim C17 \\sim C18 \\sim C19 \\sim C20 \\sim C21 \\sim C22 \\sim 
C23 \\sim C24 \\sim C25 \\sim C26 \\sim C27 \\sim C28 \\sim C29 \\sim C30 \\sim 
C31 \\sim C32: within 2A with sigma of 0.01 and sigma for terminal atoms of 
0.02 
3. Others 
 Fixed Sof: P1(0.5) P2(0.5) C7(0.5) H7A(0.5) H7B(0.5) C8(0.5) H8A(0.5) 
 H8B(0.5) C9(0.5) C10(0.5) H10(0.5) C11(0.5) H11(0.5) C12(0.5) H12(0.5) 
 C13(0.5) H13(0.5) C14(0.5) H14(0.5) C15(0.5) C16(0.5) H16(0.5) C17(0.5) 
 H17(0.5) C18(0.5) H18(0.5) C19(0.5) H19(0.5) C20(0.5) H20(0.5) C21(0.5) 
 C22(0.5) H22(0.5) C23(0.5) H23(0.5) C24(0.5) H24(0.5) C25(0.5) H25(0.5) 
 C26(0.5) H26(0.5) C27(0.5) C28(0.5) H28(0.5) C29(0.5) H29(0.5) C30(0.5) 
 H30(0.5) C31(0.5) H31(0.5) C32(0.5) H32(0.5) C100(0.5) C101(0.5) H101(0.5) 
 C102(0.5) H102(0.5) C103(0.5) H103(0.5) C104(0.5) H104(0.5) C105(0.5) 
 H105(0.5) C106(0.5) H10A(0.5) H10B(0.5) H10C(0.5) 
4.a Ternary CH refined with riding coordinates: 
 C1(H1), C2(H2), C3(H3) 
4.b Secondary CH2 refined with riding coordinates: 
 C4(H4A,H4B), C5(H5A,H5B), C7(H7A,H7B), C8(H8A,H8B) 
4.c Aromatic/amide H refined with riding coordinates: 
 C10(H10), C11(H11), C12(H12), C13(H13), C14(H14), C16(H16), C17(H17), 
 C18(H18), C19(H19), C20(H20), C22(H22), C23(H23), C24(H24), C25(H25), 
 C26(H26), C28(H28), C29(H29), C30(H30), C31(H31), C32(H32), C101(H101),
 C102(H102), C103(H103), C104(H104), C105(H105) 
4.d Fitted hexagon refined as free rotating group: 
 C9(C10,C11,C12,C13,C14), C15(C16,C17,C18,C19,C20), C21(C22,C23,C24,C25,C26), 
 C27(C28,C29,C30,C31,C32), C100(C101,C102,C103,C104,C105) 
4.e Idealised Me refined as rotating group: 
 C106(H10A,H10B,H10C) 
;
_olex2_submission_special_instructions 'No special instructions were received'

loop_
_space_group_symop_operation_xyz
'x, y, z'
'-x, y+1/2, -z'
'-x, -y, -z'
'x, -y-1/2, z'

loop_
_atom_site_label
_atom_site_type_symbol
_atom_site_fract_x
_atom_site_fract_y
_atom_site_fract_z
_atom_site_U_iso_or_equiv
_atom_site_adp_type
_atom_site_occupancy
_atom_site_site_symmetry_order
_atom_site_calc_flag
_atom_site_refinement_flags_posn
_atom_site_refinement_flags_adp
_atom_site_refinement_flags_occupancy
_atom_site_disorder_assembly
_atom_site_disorder_group
Ni1 Ni -0.06479(4) 0.2500 -0.25837(4) 0.02671(10) Uani 1 2 d S T P A .
Fe1 Fe -0.07337(4) 0.2500 -0.00962(4) 0.02062(10) Uani 1 2 d S T P A .
S1 S -0.20278(6) 0.31623(2) -0.17992(5) 0.02757(12) Uani 1 1 d . . . . .
O1 O -0.2985(3) 0.2500 0.1478(3) 0.0507(6) Uani 1 2 d S T P . .
C1 C -0.0144(3) 0.27963(9) -0.4482(2) 0.0404(5) Uani 1 1 d . . . . .
H1 H -0.0894 0.3043 -0.5294 0.049 Uiso 1 1 calc R . . A .
C2 C 0.1147(3) 0.29818(10) -0.3156(2) 0.0386(5) Uani 1 1 d . . . . .
H2 H 0.1479 0.3381 -0.2874 0.046 Uiso 1 1 calc R . . A .
C3 C 0.1912(4) 0.2500 -0.2322(3) 0.0370(7) Uani 1 2 d S T P A .
H3 H 0.2898 0.2500 -0.1357 0.044 Uiso 1 2 calc RS T P . .
C4 C -0.4288(2) 0.30319(10) -0.2645(2) 0.0368(5) Uani 1 1 d . . . . .
H4A H -0.4732 0.3020 -0.1849 0.044 Uiso 1 1 calc R . . . .
H4B H -0.4825 0.3354 -0.3295 0.044 Uiso 1 1 calc R . . . .
C5 C -0.4808(4) 0.2500 -0.3542(3) 0.0385(7) Uani 1 2 d S T P . .
H5A H -0.6044 0.2500 -0.4060 0.046 Uiso 1 2 calc RS T P . .
H5B H -0.4315 0.2500 -0.4306 0.046 Uiso 1 2 calc RS T P . .
C6 C -0.2011(4) 0.2500 0.0926(3) 0.0300(6) Uani 1 2 d S T P A .
P1 P 0.0997(8) 0.3146(4) 0.1296(8) 0.0225(8) Uani 0.5 1 d . U . A -1
P2 P 0.1274(8) 0.1869(4) 0.1131(8) 0.0222(7) Uani 0.5 1 d . U . A -1
C7 C 0.2763(5) 0.28003(16) 0.2775(5) 0.0270(9) Uani 0.5 1 d . U . A -1
H7A H 0.3745 0.3055 0.3127 0.032 Uiso 0.5 1 calc R . . A -1
H7B H 0.2444 0.2711 0.3622 0.032 Uiso 0.5 1 calc R . . A -1
C8 C 0.3204(5) 0.22646(16) 0.2164(5) 0.0273(8) Uani 0.5 1 d . U . A -1
H8A H 0.3964 0.2032 0.2987 0.033 Uiso 0.5 1 calc R . . A -1
H8B H 0.3793 0.2358 0.1499 0.033 Uiso 0.5 1 calc R . . A -1
C9 C 0.0250(5) 0.3637(2) 0.2371(5) 0.0245(13) Uani 0.5 1 d . U . A -1
C10 C -0.1452(5) 0.3753(3) 0.1927(5) 0.0324(13) Uani 0.5 1 d G U . A -1
H10 H -0.2232 0.3591 0.1044 0.039 Uiso 0.5 1 calc R . . A -1
C11 C -0.2012(4) 0.4106(2) 0.2775(5) 0.0381(12) Uani 0.5 1 d G U . A -1
H11 H -0.3175 0.4186 0.2472 0.046 Uiso 0.5 1 calc R . . A -1
C12 C -0.0870(4) 0.43433(15) 0.4068(4) 0.0356(12) Uani 0.5 1 d G U . A -1
H12 H -0.1253 0.4585 0.4647 0.043 Uiso 0.5 1 calc R . . A -1
C13 C 0.0831(4) 0.42269(15) 0.4512(4) 0.0318(13) Uani 0.5 1 d G U . A -1
H13 H 0.1612 0.4389 0.5395 0.038 Uiso 0.5 1 calc R . . A -1
C14 C 0.1391(4) 0.38738(17) 0.3664(4) 0.0297(11) Uani 0.5 1 d G U . A -1
H14 H 0.2554 0.3794 0.3967 0.036 Uiso 0.5 1 calc R . . A -1
C15 C 0.2025(12) 0.3644(4) 0.0446(13) 0.0200(13) Uani 0.5 1 d . U . A -1
C16 C 0.1102(10) 0.4112(4) -0.0258(14) 0.0251(18) Uani 0.5 1 d G U . A -1
H16 H 0.0010 0.4171 -0.0263 0.030 Uiso 0.5 1 calc R . . A -1
C17 C 0.1777(10) 0.4495(4) -0.0954(12) 0.0397(19) Uani 0.5 1 d G U . A -1
H17 H 0.1146 0.4815 -0.1434 0.048 Uiso 0.5 1 calc R . . A -1
C18 C 0.3375(9) 0.4409(3) -0.0946(9) 0.0362(18) Uani 0.5 1 d G U . A -1
H18 H 0.3836 0.4670 -0.1422 0.043 Uiso 0.5 1 calc R . . A -1
C19 C 0.4297(8) 0.3940(3) -0.0243(8) 0.0375(18) Uani 0.5 1 d G U . A -1
H19 H 0.5389 0.3881 -0.0238 0.045 Uiso 0.5 1 calc R . . A -1
C20 C 0.3622(11) 0.3558(3) 0.0453(10) 0.0343(17) Uani 0.5 1 d G U . A -1
H20 H 0.4253 0.3237 0.0934 0.041 Uiso 0.5 1 calc R . . A -1
C21 C 0.0806(5) 0.1446(2) 0.2493(5) 0.0269(13) Uani 0.5 1 d . U . A -1
C22 C -0.0830(5) 0.1256(2) 0.2115(4) 0.0330(15) Uani 0.5 1 d G U . A -1
H22 H -0.1675 0.1362 0.1195 0.040 Uiso 0.5 1 calc R . . A -1
C23 C -0.1227(4) 0.0912(2) 0.3083(5) 0.0408(13) Uani 0.5 1 d G U . A -1
H23 H -0.2345 0.0782 0.2824 0.049 Uiso 0.5 1 calc R . . A -1
C24 C 0.0010(5) 0.07573(16) 0.4429(4) 0.0383(15) Uani 0.5 1 d G U . A -1
H24 H -0.0261 0.0522 0.5090 0.046 Uiso 0.5 1 calc R . . A -1
C25 C 0.1646(5) 0.09475(17) 0.4807(3) 0.0412(12) Uani 0.5 1 d G U . A -1
H25 H 0.2492 0.0842 0.5727 0.049 Uiso 0.5 1 calc R . . A -1
C26 C 0.2043(4) 0.12920(18) 0.3839(4) 0.0348(12) Uani 0.5 1 d G U . A -1
H26 H 0.3161 0.1422 0.4097 0.042 Uiso 0.5 1 calc R . . A -1
C27 C 0.1988(13) 0.1301(4) 0.0217(13) 0.032(2) Uani 0.5 1 d . U . A -1
C28 C 0.0920(11) 0.0853(5) -0.0415(15) 0.037(3) Uani 0.5 1 d G U . A -1
H28 H -0.0156 0.0838 -0.0359 0.045 Uiso 0.5 1 calc R . . A -1
C29 C 0.1425(10) 0.0428(4) -0.1128(13) 0.0326(16) Uani 0.5 1 d G U . A -1
H29 H 0.0695 0.0121 -0.1559 0.039 Uiso 0.5 1 calc R . . A -1
C30 C 0.2998(9) 0.0450(3) -0.1209(10) 0.0338(16) Uani 0.5 1 d G U . A -1
H30 H 0.3343 0.0159 -0.1697 0.041 Uiso 0.5 1 calc R . . A -1
C31 C 0.4066(8) 0.0898(3) -0.0578(8) 0.0279(16) Uani 0.5 1 d G U . A -1
H31 H 0.5141 0.0913 -0.0634 0.033 Uiso 0.5 1 calc R . . A -1
C32 C 0.3561(11) 0.1323(3) 0.0135(10) 0.0262(14) Uani 0.5 1 d G U . A -1
H32 H 0.4291 0.1629 0.0566 0.031 Uiso 0.5 1 calc R . . A -1
C100 C 0.4376(5) 0.50453(17) 0.4117(4) 0.0399(11) Uani 0.5 1 d . . . B -1
C101 C 0.4646(5) 0.53554(14) 0.5393(4) 0.0387(14) Uani 0.5 1 d G . . B -1
H101 H 0.4072 0.5701 0.5334 0.046 Uiso 0.5 1 calc R . . B -1
C102 C 0.5758(6) 0.5160(2) 0.6756(4) 0.0561(14) Uani 0.5 1 d G . . B -1
H102 H 0.5943 0.5372 0.7628 0.067 Uiso 0.5 1 calc R . . B -1
C103 C 0.6599(6) 0.4655(2) 0.6842(4) 0.078(4) Uani 0.5 1 d G . . B -1
H103 H 0.7359 0.4522 0.7773 0.094 Uiso 0.5 1 calc R . . B -1
C104 C 0.6329(5) 0.43453(16) 0.5565(6) 0.0655(17) Uani 0.5 1 d G . . B -1
H104 H 0.6903 0.4000 0.5624 0.079 Uiso 0.5 1 calc R . . B -1
C105 C 0.5217(5) 0.45403(16) 0.4203(5) 0.055(2) Uani 0.5 1 d G . . B -1
H105 H 0.5032 0.4328 0.3331 0.066 Uiso 0.5 1 calc R . . B -1
C106 C 0.3155(12) 0.5228(4) 0.2691(13) 0.068(2) Uani 0.5 1 d . . . B -1
H10A H 0.3614 0.5170 0.1926 0.101 Uiso 0.5 1 calc GR . . B -1
H10B H 0.2909 0.5627 0.2741 0.101 Uiso 0.5 1 calc GR . . B -1
H10C H 0.2121 0.5009 0.2446 0.101 Uiso 0.5 1 calc GR . . B -1

loop_
_atom_site_aniso_label
_atom_site_aniso_U_11
_atom_site_aniso_U_22
_atom_site_aniso_U_33
_atom_site_aniso_U_23
_atom_site_aniso_U_13
_atom_site_aniso_U_12
Ni1 0.02477(19) 0.0358(2) 0.02063(19) 0.000 0.00986(15) 0.000
Fe1 0.01942(19) 0.02323(19) 0.01794(19) 0.000 0.00571(15) 0.000
S1 0.0247(2) 0.0310(3) 0.0244(3) 0.0050(2) 0.0065(2) 0.00395(19)
O1 0.0453(14) 0.0655(16) 0.0557(15) 0.000 0.0354(13) 0.000
C1 0.0444(13) 0.0562(13) 0.0263(11) 0.0085(10) 0.0197(10) 0.0022(10)
C2 0.0387(12) 0.0487(13) 0.0358(12) 0.0006(10) 0.0224(10) -0.0062(10)
C3 0.0255(15) 0.057(2) 0.0327(16) 0.000 0.0153(13) 0.000
C4 0.0234(10) 0.0498(13) 0.0320(11) 0.0074(10) 0.0048(9) 0.0078(9)
C5 0.0199(14) 0.064(2) 0.0243(15) 0.000 0.0004(12) 0.000
C6 0.0287(15) 0.0337(15) 0.0265(15) 0.000 0.0095(12) 0.000
P1 0.0203(18) 0.0236(10) 0.0212(14) 0.0044(10) 0.0052(9) -0.0023(12)
P2 0.0196(18) 0.0229(8) 0.0219(15) 0.0006(9) 0.0054(9) 0.0018(12)
C7 0.023(2) 0.026(2) 0.025(2) -0.0027(17) 0.0007(17) -0.0010(16)
C8 0.022(2) 0.0255(17) 0.028(2) 0.0031(17) 0.0024(17) -0.0014(15)
C9 0.029(4) 0.023(3) 0.019(2) -0.0003(19) 0.007(2) -0.006(3)
C10 0.030(3) 0.034(3) 0.030(3) 0.001(2) 0.010(2) 0.002(2)
C11 0.035(3) 0.037(2) 0.044(3) -0.012(2) 0.017(2) 0.001(3)
C12 0.040(3) 0.029(2) 0.042(3) -0.007(2) 0.021(2) -0.004(2)
C13 0.031(3) 0.031(3) 0.030(2) -0.009(2) 0.009(2) -0.003(2)
C14 0.030(3) 0.030(3) 0.031(2) -0.003(2) 0.013(2) -0.005(2)
C15 0.020(3) 0.017(3) 0.021(3) -0.002(2) 0.005(2) 0.002(2)
C16 0.023(3) 0.028(4) 0.025(3) 0.004(3) 0.009(3) -0.003(3)
C17 0.040(4) 0.029(4) 0.036(4) 0.007(3) -0.002(3) 0.001(3)
C18 0.040(4) 0.037(5) 0.032(4) 0.002(3) 0.015(3) -0.015(3)
C19 0.040(3) 0.031(5) 0.043(4) -0.002(3) 0.018(3) -0.001(3)
C20 0.037(3) 0.024(3) 0.039(4) 0.000(3) 0.012(3) -0.003(3)
C21 0.032(3) 0.022(2) 0.029(3) -0.0032(19) 0.013(2) 0.001(2)
C22 0.040(4) 0.031(3) 0.028(3) 0.009(2) 0.013(3) 0.000(3)
C23 0.044(3) 0.032(2) 0.052(3) -0.001(3) 0.026(3) -0.007(3)
C24 0.056(4) 0.029(2) 0.040(3) 0.008(2) 0.030(3) -0.001(3)
C25 0.053(3) 0.043(3) 0.029(3) 0.008(2) 0.016(2) 0.010(2)
C26 0.040(3) 0.037(3) 0.027(2) 0.006(2) 0.013(2) 0.004(2)
C27 0.037(4) 0.027(4) 0.026(4) -0.001(3) 0.004(3) 0.013(3)
C28 0.037(4) 0.029(4) 0.039(5) -0.008(3) 0.008(3) -0.004(3)
C29 0.034(3) 0.028(3) 0.035(4) -0.015(2) 0.013(3) -0.007(2)
C30 0.037(4) 0.026(3) 0.034(4) -0.009(2) 0.009(3) 0.004(2)
C31 0.025(3) 0.021(4) 0.040(4) -0.006(3) 0.015(3) 0.000(2)
C32 0.027(3) 0.014(3) 0.037(4) -0.005(2) 0.011(2) -0.001(2)
C100 0.033(2) 0.045(3) 0.045(3) 0.002(3) 0.019(2) -0.011(2)
C101 0.037(3) 0.035(3) 0.047(3) -0.002(3) 0.019(3) -0.007(3)
C102 0.051(3) 0.073(4) 0.046(3) -0.001(3) 0.021(3) -0.021(3)
C103 0.040(4) 0.084(7) 0.102(10) 0.049(7) 0.018(5) -0.001(4)
C104 0.055(4) 0.052(3) 0.101(5) 0.024(4) 0.044(4) 0.009(3)
C105 0.053(4) 0.045(4) 0.075(5) -0.002(4) 0.032(4) -0.005(3)
C106 0.057(5) 0.080(5) 0.065(5) 0.017(4) 0.022(4) -0.005(4)

loop_
_atom_type_symbol
_atom_type_description
_atom_type_scat_dispersion_real
_atom_type_scat_dispersion_imag
_atom_type_scat_source
C C 0.0033 0.0016 'International Tables Vol C Tables 4.2.6.8 and 6.1.1.4'
H H 0.0000 0.0000 'International Tables Vol C Tables 4.2.6.8 and 6.1.1.4'
O O 0.0106 0.0060 'International Tables Vol C Tables 4.2.6.8 and 6.1.1.4'
P P 0.1023 0.0942 'International Tables Vol C Tables 4.2.6.8 and 6.1.1.4'
S S 0.1246 0.1234 'International Tables Vol C Tables 4.2.6.8 and 6.1.1.4'
Ni Ni 0.3393 1.1124 'International Tables Vol C Tables 4.2.6.8 and 6.1.1.4'
Fe Fe 0.3463 0.8444 'International Tables Vol C Tables 4.2.6.8 and 6.1.1.4'

loop_
_exptl_crystal_face_index_h
_exptl_crystal_face_index_k
_exptl_crystal_face_index_l
_exptl_crystal_face_perp_dist
0.00 -1.00 0.00 0.046
0.00 1.00 0.00 0.037
2.00 -2.00 -1.00 0.068
0.00 0.00 1.00 0.032
0.00 0.00 -1.00 0.044
-1.00 0.00 0.00 0.061

loop_
_geom_angle_atom_site_label_1
_geom_angle_atom_site_label_2
_geom_angle_atom_site_label_3
_geom_angle
_geom_angle_site_symmetry_1
_geom_angle_site_symmetry_3
S1 Ni1 Fe1 56.688(14) 4_565 .
S1 Ni1 Fe1 56.688(14) . .
S1 Ni1 S1 87.65(3) . 4_565
C1 Ni1 Fe1 158.86(6) . .
C1 Ni1 Fe1 158.85(6) 4_565 .
C1 Ni1 S1 111.23(6) 4_565 4_565
C1 Ni1 S1 144.17(6) 4_565 .
C1 Ni1 S1 111.23(6) . .
C1 Ni1 S1 144.17(6) . 4_565
C1 Ni1 C1 37.80(12) . 4_565
C2 Ni1 Fe1 123.33(6) . .
C2 Ni1 Fe1 123.33(6) 4_565 .
C2 Ni1 S1 166.16(6) 4_565 .
C2 Ni1 S1 166.16(6) . 4_565
C2 Ni1 S1 103.71(6) . .
C2 Ni1 S1 103.71(6) 4_565 4_565
C2 Ni1 C1 63.68(8) 4_565 .
C2 Ni1 C1 38.12(8) . .
C2 Ni1 C1 38.12(8) 4_565 4_565
C2 Ni1 C1 63.68(8) . 4_565
C2 Ni1 C2 64.01(12) . 4_565
C3 Ni1 Fe1 107.65(8) . .
C3 Ni1 S1 127.76(4) . .
C3 Ni1 S1 127.76(4) . 4_565
C3 Ni1 C1 64.28(10) . 4_565
C3 Ni1 C1 64.28(10) . .
C3 Ni1 C2 38.55(7) . .
C3 Ni1 C2 38.55(7) . 4_565
S1 Fe1 Ni1 57.578(15) 4_565 .
S1 Fe1 Ni1 57.577(15) . .
S1 Fe1 S1 88.76(3) 4_565 .
S1 Fe1 P2 89.4(2) 4_565 .
S1 Fe1 P2 156.88(12) . .
C6 Fe1 Ni1 145.94(9) . .
C6 Fe1 S1 100.34(7) . 4_565
C6 Fe1 S1 100.34(7) . .
C6 Fe1 P1 94.20(13) . .
C6 Fe1 P2 102.66(14) . .
P1 Fe1 Ni1 109.87(15) . .
P1 Fe1 S1 89.7(2) . .
P1 Fe1 S1 165.41(12) . 4_565
P1 Fe1 P2 86.27(4) . .
P2 Fe1 Ni1 102.62(14) . .
Fe1 S1 Ni1 65.735(17) . .
C4 S1 Ni1 109.50(7) . .
C4 S1 Fe1 110.88(7) . .
Ni1 C1 H1 125.9 . .
C1 C1 Ni1 71.10(6) 4_565 .
C1 C1 H1 125.9 4_565 .
C1 C1 C2 108.15(13) 4_565 .
C2 C1 Ni1 70.43(11) . .
C2 C1 H1 125.9 . .
Ni1 C2 H2 126.1 . .
C1 C2 Ni1 71.45(12) . .
C1 C2 H2 126.1 . .
C3 C2 Ni1 69.13(14) . .
C3 C2 C1 107.7(2) . .
C3 C2 H2 126.1 . .
Ni1 C3 H3 125.7 . .
C2 C3 Ni1 72.32(14) 4_565 .
C2 C3 Ni1 72.32(14) . .
C2 C3 C2 108.2(3) 4_565 .
C2 C3 H3 125.7 4_565 .
C2 C3 H3 125.7 . .
S1 C4 H4A 108.3 . .
S1 C4 H4B 108.3 . .
H4A C4 H4B 107.4 . .
C5 C4 S1 115.72(17) . .
C5 C4 H4A 108.3 . .
C5 C4 H4B 108.3 . .
C4 C5 C4 114.3(2) 4_565 .
C4 C5 H5A 108.7 . .
C4 C5 H5A 108.7 4_565 .
C4 C5 H5B 108.7 4_565 .
C4 C5 H5B 108.7 . .
H5A C5 H5B 107.6 . .
O1 C6 Fe1 173.6(3) . .
C7 P1 Fe1 109.5(4) . .
C7 P1 C9 101.5(4) . .
C7 P1 C15 104.1(5) . .
C9 P1 Fe1 119.4(3) . .
C9 P1 C15 100.4(6) . .
C15 P1 Fe1 119.6(5) . .
C8 P2 Fe1 107.5(4) . .
C8 P2 C27 103.9(4) . .
C21 P2 Fe1 114.5(3) . .
C21 P2 C8 106.7(4) . .
C21 P2 C27 98.9(6) . .
C27 P2 Fe1 123.9(5) . .
P1 C7 H7A 109.9 . .
P1 C7 H7B 109.9 . .
H7A C7 H7B 108.3 . .
C8 C7 P1 108.8(4) . .
C8 C7 H7A 109.9 . .
C8 C7 H7B 109.9 . .
P2 C8 H8A 109.8 . .
P2 C8 H8B 109.8 . .
C7 C8 P2 109.6(4) . .
C7 C8 H8A 109.8 . .
C7 C8 H8B 109.8 . .
H8A C8 H8B 108.2 . .
C10 C9 P1 120.3(3) . .
C10 C9 C14 120.0 . .
C14 C9 P1 119.6(3) . .
C9 C10 H10 120.0 . .
C11 C10 C9 120.0 . .
C11 C10 H10 120.0 . .
C10 C11 H11 120.0 . .
C10 C11 C12 120.0 . .
C12 C11 H11 120.0 . .
C11 C12 H12 120.0 . .
C13 C12 C11 120.0 . .
C13 C12 H12 120.0 . .
C12 C13 H13 120.0 . .
C12 C13 C14 120.0 . .
C14 C13 H13 120.0 . .
C9 C14 H14 120.0 . .
C13 C14 C9 120.0 . .
C13 C14 H14 120.0 . .
C16 C15 P1 117.0(5) . .
C16 C15 C20 120.0 . .
C20 C15 P1 123.0(5) . .
C15 C16 H16 120.0 . .
C17 C16 C15 120.0 . .
C17 C16 H16 120.0 . .
C16 C17 H17 120.0 . .
C16 C17 C18 120.0 . .
C18 C17 H17 120.0 . .
C17 C18 H18 120.0 . .
C19 C18 C17 120.0 . .
C19 C18 H18 120.0 . .
C18 C19 H19 120.0 . .
C18 C19 C20 120.0 . .
C20 C19 H19 120.0 . .
C15 C20 H20 120.0 . .
C19 C20 C15 120.0 . .
C19 C20 H20 120.0 . .
C22 C21 P2 117.9(3) . .
C22 C21 C26 120.0 . .
C26 C21 P2 122.0(3) . .
C21 C22 H22 120.0 . .
C23 C22 C21 120.0 . .
C23 C22 H22 120.0 . .
C22 C23 H23 120.0 . .
C24 C23 C22 120.0 . .
C24 C23 H23 120.0 . .
C23 C24 H24 120.0 . .
C23 C24 C25 120.0 . .
C25 C24 H24 120.0 . .
C24 C25 H25 120.0 . .
C26 C25 C24 120.0 . .
C26 C25 H25 120.0 . .
C21 C26 H26 120.0 . .
C25 C26 C21 120.0 . .
C25 C26 H26 120.0 . .
C28 C27 P2 119.3(5) . .
C28 C27 C32 120.0 . .
C32 C27 P2 120.7(5) . .
C27 C28 H28 120.0 . .
C27 C28 C29 120.0 . .
C29 C28 H28 120.0 . .
C28 C29 H29 120.0 . .
C30 C29 C28 120.0 . .
C30 C29 H29 120.0 . .
C29 C30 H30 120.0 . .
C31 C30 C29 120.0 . .
C31 C30 H30 120.0 . .
C30 C31 H31 120.0 . .
C30 C31 C32 120.0 . .
C32 C31 H31 120.0 . .
C27 C32 H32 120.0 . .
C31 C32 C27 120.0 . .
C31 C32 H32 120.0 . .
C101 C100 C105 120.0 . .
C101 C100 C106 120.8(5) . .
C105 C100 C106 119.1(5) . .
C100 C101 H101 120.0 . .
C102 C101 C100 120.0 . .
C102 C101 H101 120.0 . .
C101 C102 H102 120.0 . .
C103 C102 C101 120.0 . .
C103 C102 H102 120.0 . .
C102 C103 H103 120.0 . .
C102 C103 C104 120.0 . .
C104 C103 H103 120.0 . .
C103 C104 H104 120.0 . .
C103 C104 C105 120.0 . .
C105 C104 H104 120.0 . .
C100 C105 H105 120.0 . .
C104 C105 C100 120.0 . .
C104 C105 H105 120.0 . .
C100 C106 H10A 109.5 . .
C100 C106 H10B 109.5 . .
C100 C106 H10C 109.5 . .
H10A C106 H10B 109.5 . .
H10A C106 H10C 109.5 . .
H10B C106 H10C 109.5 . .

loop_
_geom_bond_atom_site_label_1
_geom_bond_atom_site_label_2
_geom_bond_distance
_geom_bond_site_symmetry_2
Ni1 Fe1 2.4594(5) .
Ni1 S1 2.2772(5) 4_565
Ni1 S1 2.2772(5) .
Ni1 C1 2.178(2) .
Ni1 C1 2.178(2) 4_565
Ni1 C2 2.165(2) 4_565
Ni1 C2 2.165(2) .
Ni1 C3 2.123(3) .
Fe1 S1 2.2545(5) 4_565
Fe1 S1 2.2545(5) .
Fe1 C6 1.746(3) .
Fe1 P1 2.212(8) .
Fe1 P2 2.259(8) .
S1 C4 1.830(2) .
O1 C6 1.158(3) .
C1 C1 1.411(5) 4_565
C1 H1 1.0000 .
C1 C2 1.418(3) .
C2 H2 1.0000 .
C2 C3 1.416(3) .
C3 C2 1.416(3) 4_565
C3 H3 1.0000 .
C4 H4A 0.9900 .
C4 H4B 0.9900 .
C4 C5 1.507(3) .
C5 C4 1.507(3) 4_565
C5 H5A 0.9900 .
C5 H5B 0.9900 .
P1 C7 1.844(9) .
P1 C9 1.845(7) .
P1 C15 1.855(9) .
P2 C8 1.842(8) .
P2 C21 1.832(7) .
P2 C27 1.852(10) .
C7 H7A 0.9900 .
C7 H7B 0.9900 .
C7 C8 1.517(5) .
C8 H8A 0.9900 .
C8 H8B 0.9900 .
C9 C10 1.3900 .
C9 C14 1.3900 .
C10 H10 0.9500 .
C10 C11 1.3900 .
C11 H11 0.9500 .
C11 C12 1.3900 .
C12 H12 0.9500 .
C12 C13 1.3900 .
C13 H13 0.9500 .
C13 C14 1.3900 .
C14 H14 0.9500 .
C15 C16 1.3900 .
C15 C20 1.3900 .
C16 H16 0.9500 .
C16 C17 1.3900 .
C17 H17 0.9500 .
C17 C18 1.3900 .
C18 H18 0.9500 .
C18 C19 1.3900 .
C19 H19 0.9500 .
C19 C20 1.3900 .
C20 H20 0.9500 .
C21 C22 1.3900 .
C21 C26 1.3900 .
C22 H22 0.9500 .
C22 C23 1.3900 .
C23 H23 0.9500 .
C23 C24 1.3900 .
C24 H24 0.9500 .
C24 C25 1.3900 .
C25 H25 0.9500 .
C25 C26 1.3900 .
C26 H26 0.9500 .
C27 C28 1.3900 .
C27 C32 1.3900 .
C28 H28 0.9500 .
C28 C29 1.3900 .
C29 H29 0.9500 .
C29 C30 1.3900 .
C30 H30 0.9500 .
C30 C31 1.3900 .
C31 H31 0.9500 .
C31 C32 1.3900 .
C32 H32 0.9500 .
C100 C101 1.3900 .
C100 C105 1.3900 .
C100 C106 1.455(10) .
C101 H101 0.9500 .
C101 C102 1.3900 .
C102 H102 0.9500 .
C102 C103 1.3900 .
C103 H103 0.9500 .
C103 C104 1.3900 .
C104 H104 0.9500 .
C104 C105 1.3900 .
C105 H105 0.9500 .
C106 H10A 0.9800 .
C106 H10B 0.9800 .
C106 H10C 0.9800 .

loop_
_geom_torsion_atom_site_label_1
_geom_torsion_atom_site_label_2
_geom_torsion_atom_site_label_3
_geom_torsion_atom_site_label_4
_geom_torsion
_geom_torsion_site_symmetry_1
_geom_torsion_site_symmetry_4
Ni1 S1 C4 C5 5.93(19) . .
Ni1 C1 C2 C3 59.89(16) . .
Ni1 C2 C3 C2 63.86(19) . 4_565
Fe1 S1 C4 C5 -64.71(18) . .
Fe1 P1 C7 C8 36.0(3) . .
Fe1 P1 C9 C10 -24.3(6) . .
Fe1 P1 C9 C14 153.1(3) . .
Fe1 P1 C15 C16 83.0(6) . .
Fe1 P1 C15 C20 -95.2(7) . .
Fe1 P2 C8 C7 38.1(4) . .
Fe1 P2 C21 C22 40.4(5) . .
Fe1 P2 C21 C26 -142.8(3) . .
Fe1 P2 C27 C28 -70.5(7) . .
Fe1 P2 C27 C32 108.4(7) . .
S1 C4 C5 C4 66.5(3) . 4_565
C1 C1 C2 Ni1 -61.43(6) 4_565 .
C1 C1 C2 C3 -1.53(19) 4_565 .
C1 C2 C3 Ni1 -61.37(15) . .
C1 C2 C3 C2 2.5(3) . 4_565
P1 C7 C8 P2 -46.6(4) . .
P1 C9 C10 C11 177.5(5) . .
P1 C9 C14 C13 -177.5(5) . .
P1 C15 C16 C17 -178.2(8) . .
P1 C15 C20 C19 178.1(8) . .
P2 C21 C22 C23 176.9(5) . .
P2 C21 C26 C25 -176.8(5) . .
P2 C27 C28 C29 178.9(9) . .
P2 C27 C32 C31 -178.9(9) . .
C7 P1 C9 C10 -144.7(3) . .
C7 P1 C9 C14 32.8(5) . .
C7 P1 C15 C16 -154.5(5) . .
C7 P1 C15 C20 27.3(8) . .
C8 P2 C21 C22 159.1(3) . .
C8 P2 C21 C26 -24.0(6) . .
C8 P2 C27 C28 166.9(5) . .
C8 P2 C27 C32 -14.2(8) . .
C9 P1 C7 C8 163.1(4) . .
C9 P1 C15 C16 -49.7(6) . .
C9 P1 C15 C20 132.1(6) . .
C9 C10 C11 C12 0.0 . .
C10 C9 C14 C13 0.0 . .
C10 C11 C12 C13 0.0 . .
C11 C12 C13 C14 0.0 . .
C12 C13 C14 C9 0.0 . .
C14 C9 C10 C11 0.0 . .
C15 P1 C7 C8 -93.0(5) . .
C15 P1 C9 C10 108.5(5) . .
C15 P1 C9 C14 -74.0(6) . .
C15 C16 C17 C18 0.0 . .
C16 C15 C20 C19 0.0 . .
C16 C17 C18 C19 0.0 . .
C17 C18 C19 C20 0.0 . .
C18 C19 C20 C15 0.0 . .
C20 C15 C16 C17 0.0 . .
C21 P2 C8 C7 -85.1(5) . .
C21 P2 C27 C28 57.2(6) . .
C21 P2 C27 C32 -123.9(6) . .
C21 C22 C23 C24 0.0 . .
C22 C21 C26 C25 0.0 . .
C22 C23 C24 C25 0.0 . .
C23 C24 C25 C26 0.0 . .
C24 C25 C26 C21 0.0 . .
C26 C21 C22 C23 0.0 . .
C27 P2 C8 C7 171.0(5) . .
C27 P2 C21 C22 -93.4(5) . .
C27 P2 C21 C26 83.5(6) . .
C27 C28 C29 C30 0.0 . .
C28 C27 C32 C31 0.0 . .
C28 C29 C30 C31 0.0 . .
C29 C30 C31 C32 0.0 . .
C30 C31 C32 C27 0.0 . .
C32 C27 C28 C29 0.0 . .
C100 C101 C102 C103 0.0 . .
C101 C100 C105 C104 0.0 . .
C101 C102 C103 C104 0.0 . .
C102 C103 C104 C105 0.0 . .
C103 C104 C105 C100 0.0 . .
C105 C100 C101 C102 0.0 . .
C106 C100 C101 C102 176.9(6) . .
C106 C100 C105 C104 -176.9(6) . .
